data_9010414
loop_
_publ_author_name
'Holl, C. M.'
'Smyth, J. R.'
'Jacobsen, S. D.'
'Frost, D. J.'

_publ_section_title
;Effects of hydration on the structure and compressibility of wadsleyite,
 beta-(Mg2SiO4) Sample: WS3056, 0.005 wt% H2O
;
_journal_name_full 'American Mineralogist'
_journal_page_first 598
_journal_page_last 607
_journal_paper_doi 10.2138/am.2008.2620
_journal_volume 93
_journal_year 2008
_chemical_formula_sum 'Mg2 O4 Si'
_chemical_name_mineral Wadsleyite
_space_group_IT_number 74
_symmetry_space_group_name_Hall '-I 2b 2'
_symmetry_space_group_name_H-M 'I m m a'
_cell_angle_alpha 90
_cell_angle_beta 90.000
_cell_angle_gamma 90
_cell_length_a 5.7008
_cell_length_b 11.4407
_cell_length_c 8.2582
_cell_formula_units_Z 8
_cell_volume 538.609
_database_code_amcsd 0004546
_exptl_crystal_density_diffrn 3.470
_cod_original_sg_symbol_H-M 'I 1 m m a 1'
_cod_original_formula_sum 'Mg2 Si O4'
_cod_database_code 9010414

loop_
_space_group_symop_operation_xyz
x,y,z
1/2+x,1/2+y,1/2+z
x,1/2-y,z
1/2+x,-y,1/2+z
-x,1/2+y,-z
1/2-x,+y,1/2-z
-x,y,z
1/2-x,1/2+y,1/2+z
x,-y,-z
1/2+x,1/2-y,1/2-z
x,1/2+y,-z
1/2+x,+y,1/2-z
-x,1/2-y,z
1/2-x,-y,1/2+z
-x,-y,-z
1/2-x,1/2-y,1/2-z

loop_
_atom_site_aniso_label
_atom_site_aniso_U_11
_atom_site_aniso_U_22
_atom_site_aniso_U_33
_atom_site_aniso_U_12
_atom_site_aniso_U_13
_atom_site_aniso_U_23
MgM1 0.00240 0.00860 0.00530 0.00000 0.00000 -0.00080
MgM2 0.00200 0.00730 0.00500 0.00000 0.00000 0.00000
MgM3 0.00430 0.00730 0.00540 0.00000 -0.00120 0.00000
Si 0.00250 0.00520 0.00370 0.00000 0.00000 -0.00020
O1 0.00520 0.00500 0.00480 0.00000 0.00000 0.00000
O2 0.00190 0.00620 0.00510 0.00000 0.00000 0.00000
O3 0.00210 0.00650 0.00510 0.00000 0.00000 0.00000
O4 0.00270 0.00770 0.00510 -0.00040 0.00000 -0.00020

loop_
_atom_site_label
_atom_site_fract_x
_atom_site_fract_y
_atom_site_fract_z
_atom_site_U_iso_or_equiv
MgM1 0.00000 0.00000 0.00000 0.00500
MgM2 0.00000 0.25000 0.97088 0.00570
MgM3 0.25000 0.12750 0.25000 0.00450
Si 0.00000 0.11990 0.61705 0.00350
O1 0.00000 0.25000 0.21610 0.00400
O2 0.00000 0.25000 0.71650 0.00720
O3 0.00000 0.98993 0.25540 0.00680
O4 0.26170 0.12277 0.99216 0.00480

loop_
_cod_related_entry_id
_cod_related_entry_database
_cod_related_entry_code
1 AMCSD 0004546
